data_4111037
loop_
_publ_author_name
'Fanglong Yang'
'Jeffery J. Newsome'
'Dennis P. Curran'

_publ_section_title
;
 Structure Assignment of Lagunapyrone B by Fluorous Mixture Synthesis of
 Four Candidate Stereoisomers
;
_journal_name_full 'Journal of the American Chemical Society'
_journal_page_first 14200
_journal_page_last 14205
_journal_paper_doi 10.1021/ja064812s
_journal_volume 128
_journal_year 2006
_chemical_formula_sum 'C20 H28 N O5'
_chemical_formula_weight 362.43
_chemical_name_systematic
; 
 ? 
;
_space_group_IT_number 4
_symmetry_cell_setting monoclinic
_symmetry_space_group_name_Hall 'P 2yb'
_symmetry_space_group_name_H-M 'P 1 21 1'
_atom_sites_solution_hydrogens geom
_atom_sites_solution_primary direct
_atom_sites_solution_secondary difmap
_audit_creation_method SHELXL-97
_cell_angle_alpha 90.00
_cell_angle_beta 110.7240(10)
_cell_angle_gamma 90.00
_cell_formula_units_Z 2
_cell_length_a 10.7705(6)
_cell_length_b 8.6569(5)
_cell_length_c 11.6622(7)
_cell_measurement_reflns_used 2105
_cell_measurement_temperature 295(2)
_cell_measurement_theta_max 20.69
_cell_measurement_theta_min 2.21
_cell_volume 1017.02(10)
_computing_cell_refinement 'Bruker SMART'
_computing_data_collection 'Bruker SMART'
_computing_data_reduction 'Bruker SAINT'
_computing_molecular_graphics 'Bruker SHELXTL'
_computing_publication_material 'Bruker SHELXTL'
_computing_structure_refinement 'SHELXL-97 (Sheldrick, 1997)'
_computing_structure_solution 'SHELXS-97 (Sheldrick, 1990)'
_diffrn_ambient_temperature 295(2)
_diffrn_measured_fraction_theta_full 0.997
_diffrn_measured_fraction_theta_max 0.997
_diffrn_measurement_device_type 'CCD area detector'
_diffrn_measurement_method 'phi and omega scans'
_diffrn_radiation_monochromator graphite
_diffrn_radiation_source 'fine-focus sealed tube'
_diffrn_radiation_type MoK\a
_diffrn_radiation_wavelength 0.71073
_diffrn_reflns_av_R_equivalents 0.0366
_diffrn_reflns_av_sigmaI/netI 0.0585
_diffrn_reflns_limit_h_max 13
_diffrn_reflns_limit_h_min -13
_diffrn_reflns_limit_k_max 11
_diffrn_reflns_limit_k_min -11
_diffrn_reflns_limit_l_max 15
_diffrn_reflns_limit_l_min -15
_diffrn_reflns_number 9965
_diffrn_reflns_theta_full 27.50
_diffrn_reflns_theta_max 27.50
_diffrn_reflns_theta_min 1.87
_exptl_absorpt_coefficient_mu 0.084
_exptl_absorpt_correction_type none
_exptl_crystal_density_diffrn 1.184
_exptl_crystal_density_meas 0
_exptl_crystal_F_000 390
_refine_diff_density_max 0.231
_refine_diff_density_min -0.143
_refine_diff_density_rms 0.032
_refine_ls_abs_structure_details 'Flack H D (1983), Acta Cryst. A39, 876-881'
_refine_ls_abs_structure_Flack 2.0(14)
_refine_ls_extinction_method none
_refine_ls_goodness_of_fit_ref 0.941
_refine_ls_hydrogen_treatment mixed
_refine_ls_matrix_type full
_refine_ls_number_parameters 250
_refine_ls_number_reflns 4574
_refine_ls_number_restraints 1
_refine_ls_restrained_S_all 0.941
_refine_ls_R_factor_all 0.1055
_refine_ls_R_factor_gt 0.0594
_refine_ls_shift/su_max 0.220
_refine_ls_shift/su_mean 0.010
_refine_ls_structure_factor_coef Fsqd
_refine_ls_weighting_details 'calc w=1/[\s^2^(Fo^2^)+(0.0780P)^2^+0.0000P] where P=(Fo^2^+2Fc^2^)/3'
_refine_ls_weighting_scheme calc
_refine_ls_wR_factor_gt 0.1331
_refine_ls_wR_factor_ref 0.1504
_reflns_number_gt 2804
_reflns_number_total 4574
_reflns_threshold_expression >2sigma(I)
_cod_data_source_file ja064812ssi20060707_125743.cif
_cod_data_source_block fy0415s
_cod_database_code 4111037

loop_
_symmetry_equiv_pos_as_xyz
'x, y, z'
'-x, y+1/2, -z'

loop_
_atom_site_label
_atom_site_type_symbol
_atom_site_fract_x
_atom_site_fract_y
_atom_site_fract_z
_atom_site_U_iso_or_equiv
_atom_site_adp_type
_atom_site_occupancy
_atom_site_symmetry_multiplicity
_atom_site_calc_flag
_atom_site_refinement_flags
O1 O -0.61589(18) 0.1945(2) -0.60764(18) 0.0577(5) Uani 1 1 d .
N1 N -0.6662(2) 0.0097(3) -0.8904(2) 0.0509(6) Uani 1 1 d .
C1 C -0.7833(3) -0.0767(4) -0.9273(3) 0.0522(7) Uani 1 1 d .
C2 C -0.6300(3) -0.2196(4) -0.9747(3) 0.0685(9) Uani 1 1 d .
H2A H -0.6333 -0.2179 -1.0589 0.082 Uiso 1 1 calc R
H2B H -0.5854 -0.3134 -0.9359 0.082 Uiso 1 1 calc R
O3 O -0.8885(2) -0.0414(3) -0.9239(2) 0.0654(6) Uani 1 1 d .
C3 C -0.5574(3) -0.0792(3) -0.9063(3) 0.0492(7) Uani 1 1 d .
H3 H -0.5185 -0.0214 -0.9576 0.059 Uiso 1 1 calc R
O4 O -0.7609(2) -0.2130(3) -0.9706(2) 0.0651(6) Uani 1 1 d .
C4 C -0.4512(3) -0.1164(4) -0.7834(3) 0.0632(9) Uani 1 1 d .
H4A H -0.4179 -0.0208 -0.7401 0.076 Uiso 1 1 calc R
H4B H -0.4906 -0.1760 -0.7346 0.076 Uiso 1 1 calc R
O5 O -0.5474(2) 0.2273(3) -0.8544(2) 0.0707(6) Uani 1 1 d .
C5 C -0.3373(3) -0.2057(4) -0.7961(3) 0.0551(8) Uani 1 1 d .
C6 C -0.2459(3) -0.1369(4) -0.8382(3) 0.0626(9) Uani 1 1 d .
H6 H -0.2557 -0.0330 -0.8600 0.075 Uiso 1 1 calc R
C7 C -0.1412(3) -0.2177(6) -0.8485(3) 0.0741(10) Uani 1 1 d .
H7 H -0.0812 -0.1693 -0.8776 0.089 Uiso 1 1 calc R
C8 C -0.1254(4) -0.3703(6) -0.8156(4) 0.0879(14) Uani 1 1 d .
H8 H -0.0535 -0.4255 -0.8209 0.105 Uiso 1 1 calc R
C9 C -0.2157(4) -0.4414(6) -0.7750(4) 0.0870(12) Uani 1 1 d .
H9 H -0.2062 -0.5456 -0.7543 0.104 Uiso 1 1 calc R
C10 C -0.3196(3) -0.3595(5) -0.7648(3) 0.0691(10) Uani 1 1 d .
H10 H -0.3797 -0.4087 -0.7362 0.083 Uiso 1 1 calc R
C11 C -0.6489(3) 0.1657(3) -0.8570(3) 0.0502(7) Uani 1 1 d .
C12 C -0.7530(3) 0.2440(3) -0.8184(3) 0.0482(7) Uani 1 1 d .
H12 H -0.8405 0.2217 -0.8797 0.058 Uiso 1 1 calc R
C13 C -0.7321(3) 0.4198(3) -0.8121(3) 0.0672(9) Uani 1 1 d .
H13A H -0.7979 0.4681 -0.7861 0.101 Uiso 1 1 calc R
H13B H -0.7399 0.4580 -0.8916 0.101 Uiso 1 1 calc R
H13C H -0.6453 0.4433 -0.7545 0.101 Uiso 1 1 calc R
C14 C -0.7465(2) 0.1732(3) -0.6947(2) 0.0442(6) Uani 1 1 d .
H14 H -0.7607 0.0618 -0.7073 0.053 Uiso 1 1 calc R
C15 C -0.8547(3) 0.2341(3) -0.6527(2) 0.0478(7) Uani 1 1 d .
C16 C -0.9921(3) 0.1893(5) -0.7327(3) 0.0776(10) Uani 1 1 d .
H16A H -0.9942 0.0812 -0.7514 0.116 Uiso 1 1 calc R
H16B H -1.0179 0.2480 -0.8073 0.116 Uiso 1 1 calc R
H16C H -1.0526 0.2101 -0.6907 0.116 Uiso 1 1 calc R
C17 C -0.8293(3) 0.3130(4) -0.5512(3) 0.0639(9) Uani 1 1 d .
H17 H -0.7404 0.3326 -0.5066 0.077 Uiso 1 1 calc R
C18 C -0.9283(4) 0.3753(5) -0.4991(3) 0.0891(13) Uani 1 1 d .
H18A H -1.0015 0.4206 -0.5636 0.134 Uiso 1 1 calc R
H18B H -0.8866 0.4525 -0.4386 0.134 Uiso 1 1 calc R
H18C H -0.9600 0.2928 -0.4618 0.134 Uiso 1 1 calc R
C19 C -0.7293(5) -0.2659(5) -0.5780(5) 0.1189(17) Uani 1 1 d .
H19A H -0.8073 -0.3180 -0.5764 0.178 Uiso 1 1 calc R
H19B H -0.6596 -0.3398 -0.5673 0.178 Uiso 1 1 calc R
H19C H -0.7489 -0.2145 -0.6554 0.178 Uiso 1 1 calc R
C20 C -0.6865(4) -0.1514(5) -0.4784(4) 0.0852(12) Uani 1 1 d .
O6 O -0.5732(3) -0.0721(3) -0.4778(3) 0.0954(10) Uani 1 1 d .
H20A H -0.688(4) -0.230(5) -0.404(4) 0.115(14) Uiso 1 1 d .
H6O H -0.512(5) -0.127(6) -0.444(4) 0.113(17) Uiso 1 1 d .
H20B H -0.762(4) -0.073(5) -0.498(3) 0.096(12) Uiso 1 1 d .

loop_
_atom_site_aniso_label
_atom_site_aniso_U_11
_atom_site_aniso_U_22
_atom_site_aniso_U_33
_atom_site_aniso_U_23
_atom_site_aniso_U_13
_atom_site_aniso_U_12
O1 0.0450(10) 0.0608(13) 0.0612(12) 0.0046(11) 0.0112(9) -0.0024(10)
N1 0.0465(14) 0.0540(16) 0.0565(14) -0.0058(12) 0.0238(12) 0.0003(11)
C1 0.0517(18) 0.0561(19) 0.0515(17) -0.0069(15) 0.0217(14) -0.0042(15)
C2 0.0576(19) 0.063(2) 0.087(2) -0.0175(18) 0.0281(17) 0.0018(16)
O3 0.0498(12) 0.0672(14) 0.0871(15) -0.0134(12) 0.0340(11) -0.0060(11)
C3 0.0481(16) 0.0529(17) 0.0522(16) -0.0002(14) 0.0247(13) 0.0050(13)
O4 0.0572(13) 0.0609(13) 0.0780(14) -0.0203(12) 0.0248(11) -0.0039(11)
C4 0.0602(19) 0.079(2) 0.0540(18) 0.0035(17) 0.0240(15) 0.0087(17)
O5 0.0705(14) 0.0617(14) 0.0938(16) -0.0043(12) 0.0463(13) -0.0156(12)
C5 0.0512(17) 0.066(2) 0.0441(16) -0.0015(15) 0.0124(13) 0.0053(16)
C6 0.0554(19) 0.072(2) 0.0588(19) -0.0041(17) 0.0186(15) -0.0099(17)
C7 0.0468(18) 0.116(3) 0.061(2) -0.013(2) 0.0209(15) -0.009(2)
C8 0.055(2) 0.117(4) 0.080(3) -0.026(3) 0.009(2) 0.024(2)
C9 0.077(3) 0.081(3) 0.092(3) 0.006(2) 0.017(2) 0.019(2)
C10 0.057(2) 0.078(3) 0.071(2) 0.0140(19) 0.0208(17) 0.0111(17)
C11 0.0566(18) 0.0420(17) 0.0558(17) 0.0046(14) 0.0247(14) -0.0018(14)
C12 0.0506(16) 0.0457(17) 0.0502(16) 0.0050(13) 0.0199(13) 0.0023(13)
C13 0.089(2) 0.0453(17) 0.073(2) 0.0141(17) 0.0364(19) 0.0066(17)
C14 0.0495(15) 0.0376(15) 0.0434(15) 0.0002(12) 0.0140(13) 0.0015(12)
C15 0.0508(16) 0.0485(16) 0.0442(15) 0.0066(13) 0.0169(13) 0.0097(13)
C16 0.0542(19) 0.093(3) 0.087(2) -0.012(2) 0.0273(18) 0.001(2)
C17 0.066(2) 0.075(2) 0.0521(18) 0.0047(17) 0.0219(15) 0.0143(17)
C18 0.106(3) 0.109(3) 0.060(2) -0.002(2) 0.040(2) 0.027(2)
C19 0.116(4) 0.078(3) 0.150(5) -0.012(3) 0.033(3) -0.012(3)
C20 0.076(3) 0.080(3) 0.100(3) 0.015(3) 0.032(2) 0.004(2)
O6 0.0603(15) 0.0649(17) 0.141(3) 0.0329(17) 0.0105(16) 0.0050(14)

loop_
_atom_type_symbol
_atom_type_description
_atom_type_scat_dispersion_real
_atom_type_scat_dispersion_imag
_atom_type_scat_source
C C 0.0033 0.0016 'International Tables Vol C Tables 4.2.6.8 and 6.1.1.4'
H H 0.0000 0.0000 'International Tables Vol C Tables 4.2.6.8 and 6.1.1.4'
N N 0.0061 0.0033 'International Tables Vol C Tables 4.2.6.8 and 6.1.1.4'
O O 0.0106 0.0060 'International Tables Vol C Tables 4.2.6.8 and 6.1.1.4'

loop_
_geom_angle_atom_site_label_1
_geom_angle_atom_site_label_2
_geom_angle_atom_site_label_3
_geom_angle
C11 N1 C1 128.2(2)
C11 N1 C3 120.5(2)
C1 N1 C3 110.8(2)
O3 C1 O4 122.8(3)
O3 C1 N1 128.3(3)
O4 C1 N1 108.9(2)
O4 C2 C3 106.4(2)
N1 C3 C2 101.6(2)
N1 C3 C4 111.1(2)
C2 C3 C4 113.8(3)
C1 O4 C2 111.1(2)
C5 C4 C3 112.7(2)
C10 C5 C6 117.5(3)
C10 C5 C4 120.9(3)
C6 C5 C4 121.6(3)
C7 C6 C5 121.6(4)
C6 C7 C8 119.6(4)
C9 C8 C7 119.8(4)
C8 C9 C10 120.1(4)
C5 C10 C9 121.4(4)
O5 C11 N1 117.6(3)
O5 C11 C12 123.8(3)
N1 C11 C12 118.5(2)
C11 C12 C13 110.3(2)
C11 C12 C14 107.9(2)
C13 C12 C14 113.0(2)
O1 C14 C15 113.9(2)
O1 C14 C12 108.7(2)
C15 C14 C12 112.3(2)
C17 C15 C14 122.5(3)
C17 C15 C16 122.9(3)
C14 C15 C16 114.5(3)
C15 C17 C18 127.1(3)
O6 C20 C19 111.3(4)

loop_
_geom_bond_atom_site_label_1
_geom_bond_atom_site_label_2
_geom_bond_distance
O1 C14 1.426(3)
N1 C11 1.400(4)
N1 C1 1.397(4)
N1 C3 1.468(3)
C1 O3 1.187(3)
C1 O4 1.339(4)
C2 O4 1.429(4)
C2 C3 1.511(4)
C3 C4 1.519(4)
C4 C5 1.500(4)
O5 C11 1.207(3)
C5 C10 1.376(5)
C5 C6 1.381(4)
C6 C7 1.368(5)
C7 C8 1.370(6)
C8 C9 1.369(6)
C9 C10 1.365(5)
C11 C12 1.509(4)
C12 C13 1.536(4)
C12 C14 1.546(4)
C14 C15 1.509(4)
C15 C17 1.308(4)
C15 C16 1.495(4)
C17 C18 1.502(4)
C19 C20 1.471(6)
C20 O6 1.398(5)
